data_4070139
loop_
_publ_author_name
'Tikhonova, Irina A.'
'Gribanyov, Dmitry A.'
'Tugashov, Kirill I.'
'Dolgushin, Fedor M.'
'Smol&#x2019;yakov, Alexandr F.'
'Peregudov, Alexandr S.'
'Klemenkova, Zinaida S.'
'Shur, Vladimir B.'

_publ_section_title
;
 Complexation of [12]Crown-4, [18]Crown-6, and 1,3,5-Trioxane with Cyclic
 Trimeric Perfluoro-o-phenylenemercury. Synthesis and Structures of the
 First Complexes of Crown Ethers with an Anticrown
;
_journal_issue 22
_journal_name_full Organometallics
_journal_page_first 6567
_journal_paper_doi 10.1021/om900626j
_journal_volume 28
_journal_year 2009
_chemical_formula_moiety 'C44 H20 F24 Hg6 O6'
_chemical_formula_sum 'C44 H20 F24 Hg6 O6'
_chemical_formula_weight 2304.14
_chemical_name_systematic
; 
 ? 
;
_space_group_IT_number 2
_symmetry_cell_setting triclinic
_symmetry_space_group_name_Hall '-P 1'
_symmetry_space_group_name_H-M 'P -1'
_atom_sites_solution_hydrogens mixed
_atom_sites_solution_primary direct
_atom_sites_solution_secondary difmap
_audit_creation_method SHELXL-97
_cell_angle_alpha 113.8890(10)
_cell_angle_beta 104.5110(10)
_cell_angle_gamma 103.5090(10)
_cell_formula_units_Z 1
_cell_length_a 10.8129(3)
_cell_length_b 10.8204(3)
_cell_length_c 12.4980(5)
_cell_measurement_reflns_used 8304
_cell_measurement_temperature 296(2)
_cell_measurement_theta_max 35.13
_cell_measurement_theta_min 2.24
_cell_volume 1198.03(7)
_computing_cell_refinement 'Bruker SMART'
_computing_data_collection 'Bruker SMART'
_computing_data_reduction 'Bruker SAINT'
_computing_molecular_graphics 'Bruker SHELXTL'
_computing_publication_material 'Bruker SHELXTL'
_computing_structure_refinement 'SHELXL-97 (Sheldrick, 1997)'
_computing_structure_solution 'SHELXS-97 (Sheldrick, 1990)'
_diffrn_ambient_temperature 296(2)
_diffrn_measured_fraction_theta_full 0.999
_diffrn_measured_fraction_theta_max 0.999
_diffrn_measurement_device_type 'Bruker SMART APEX II CCD area detector'
_diffrn_measurement_method 'omega scans'
_diffrn_radiation_monochromator graphite
_diffrn_radiation_source 'fine-focus sealed tube'
_diffrn_radiation_type MoK\a
_diffrn_radiation_wavelength 0.71073
_diffrn_reflns_av_R_equivalents 0.0378
_diffrn_reflns_av_sigmaI/netI 0.0250
_diffrn_reflns_limit_h_max 16
_diffrn_reflns_limit_h_min -16
_diffrn_reflns_limit_k_max 16
_diffrn_reflns_limit_k_min -16
_diffrn_reflns_limit_l_max 18
_diffrn_reflns_limit_l_min -18
_diffrn_reflns_number 47818
_diffrn_reflns_theta_full 32.00
_diffrn_reflns_theta_max 32.00
_diffrn_reflns_theta_min 1.93
_exptl_absorpt_coefficient_mu 19.294
_exptl_absorpt_correction_T_max 0.391
_exptl_absorpt_correction_T_min 0.129
_exptl_absorpt_correction_type multi-scan
_exptl_absorpt_process_details 'APEX II'
_exptl_crystal_colour colourless
_exptl_crystal_density_diffrn 3.194
_exptl_crystal_density_method 'not measured'
_exptl_crystal_description prism
_exptl_crystal_F_000 1028
_exptl_crystal_size_max 0.15
_exptl_crystal_size_mid 0.08
_exptl_crystal_size_min 0.06
_refine_diff_density_max 1.756
_refine_diff_density_min -1.323
_refine_diff_density_rms 0.170
_refine_ls_extinction_method none
_refine_ls_goodness_of_fit_ref 1.028
_refine_ls_hydrogen_treatment mixed
_refine_ls_matrix_type full
_refine_ls_number_parameters 369
_refine_ls_number_reflns 8311
_refine_ls_number_restraints 0
_refine_ls_restrained_S_all 1.028
_refine_ls_R_factor_all 0.0253
_refine_ls_R_factor_gt 0.0204
_refine_ls_shift/su_max 0.003
_refine_ls_shift/su_mean 0.000
_refine_ls_structure_factor_coef Fsqd
_refine_ls_weighting_details 'calc w=1/[\s^2^(Fo^2^)+(0.0195P)^2^+1.2725P] where P=(Fo^2^+2Fc^2^)/3'
_refine_ls_weighting_scheme calc
_refine_ls_wR_factor_gt 0.0433
_refine_ls_wR_factor_ref 0.0447
_reflns_number_gt 7454
_reflns_number_total 8311
_reflns_threshold_expression >2sigma(I)
_cod_data_source_file om900626j_si_001.cif
_cod_data_source_block sr
_cod_depositor_comments
;
The following automatic conversions were performed:

'_symmetry_cell_setting' value 'Triclinic' changed to 'triclinic'
according to /home/saulius/struct/CIF-dictionaries/cif_core.dic
dictionary named 'cif_core.dic' version 2.4.2 from 2011-04-26.

Automatic conversion script
Id: cif_fix_values 1715 2011-07-08 13:25:40Z adriana 
;
_cod_original_cell_volume 1198.02(7)
_cod_database_code 4070139

loop_
_symmetry_equiv_pos_as_xyz
'x, y, z'
'-x, -y, -z'

loop_
_atom_site_label
_atom_site_type_symbol
_atom_site_fract_x
_atom_site_fract_y
_atom_site_fract_z
_atom_site_U_iso_or_equiv
_atom_site_adp_type
_atom_site_occupancy
_atom_site_symmetry_multiplicity
_atom_site_calc_flag
_atom_site_refinement_flags
Hg1 Hg 0.341103(12) 1.096204(13) 0.496842(11) 0.01677(3) Uani 1 1 d .
Hg2 Hg -0.020899(12) 0.871108(13) 0.321753(11) 0.01603(3) Uani 1 1 d .
Hg3 Hg 0.141623(12) 1.130230(13) 0.239000(11) 0.01607(3) Uani 1 1 d .
F3 F -0.0953(2) 0.6808(3) 0.4473(2) 0.0310(5) Uani 1 1 d .
F4 F 0.0558(2) 0.6472(2) 0.6339(2) 0.0279(5) Uani 1 1 d .
F5 F 0.3284(2) 0.8128(2) 0.76449(19) 0.0236(4) Uani 1 1 d .
F6 F 0.4515(2) 1.0150(2) 0.7100(2) 0.0248(4) Uani 1 1 d .
F9 F -0.0969(2) 1.1422(2) 0.0414(2) 0.0241(4) Uani 1 1 d .
F10 F -0.3716(2) 0.9947(2) -0.0711(2) 0.0265(4) Uani 1 1 d .
F11 F -0.4928(2) 0.7861(2) -0.0196(2) 0.0274(4) Uani 1 1 d .
F12 F -0.3392(2) 0.7318(2) 0.1489(2) 0.0246(4) Uani 1 1 d .
F15 F 0.6428(2) 1.3201(2) 0.60674(19) 0.0244(4) Uani 1 1 d .
F16 F 0.7702(2) 1.5000(2) 0.5360(2) 0.0255(4) Uani 1 1 d .
F17 F 0.6247(2) 1.5151(2) 0.3313(2) 0.0259(4) Uani 1 1 d .
F18 F 0.3539(2) 1.3555(2) 0.20436(19) 0.0234(4) Uani 1 1 d .
C1 C 0.2428(3) 0.9498(3) 0.5435(3) 0.0163(5) Uani 1 1 d .
C2 C 0.1005(3) 0.8621(3) 0.4744(3) 0.0171(5) Uani 1 1 d .
C3 C 0.0410(3) 0.7641(4) 0.5085(3) 0.0190(6) Uani 1 1 d .
C4 C 0.1162(3) 0.7454(4) 0.6043(3) 0.0192(6) Uani 1 1 d .
C5 C 0.2549(3) 0.8302(4) 0.6711(3) 0.0187(6) Uani 1 1 d .
C6 C 0.3156(3) 0.9317(3) 0.6401(3) 0.0169(6) Uani 1 1 d .
C7 C -0.1318(3) 0.9057(3) 0.1822(3) 0.0169(5) Uani 1 1 d .
C8 C -0.0693(3) 1.0116(3) 0.1536(3) 0.0173(6) Uani 1 1 d .
C9 C -0.1532(3) 1.0380(3) 0.0690(3) 0.0177(6) Uani 1 1 d .
C10 C -0.2944(3) 0.9647(4) 0.0101(3) 0.0192(6) Uani 1 1 d .
C11 C -0.3560(3) 0.8597(4) 0.0371(3) 0.0201(6) Uani 1 1 d .
C12 C -0.2738(3) 0.8326(4) 0.1226(3) 0.0192(6) Uani 1 1 d .
C13 C 0.3532(3) 1.2472(3) 0.3356(3) 0.0174(6) Uani 1 1 d .
C14 C 0.4279(3) 1.2373(3) 0.4398(3) 0.0187(6) Uani 1 1 d .
C15 C 0.5672(3) 1.3238(3) 0.5048(3) 0.0179(6) Uani 1 1 d .
C16 C 0.6350(3) 1.4181(3) 0.4702(3) 0.0186(6) Uani 1 1 d .
C17 C 0.5618(3) 1.4260(3) 0.3675(3) 0.0191(6) Uani 1 1 d .
C18 C 0.4223(3) 1.3411(3) 0.3030(3) 0.0181(6) Uani 1 1 d .
O1 O 0.1835(2) 0.5839(3) 0.1164(2) 0.0214(5) Uani 1 1 d .
O2 O -0.0738(2) 0.5747(3) 0.1604(2) 0.0207(5) Uani 1 1 d .
C19 C 0.2638(4) 0.5429(4) 0.0430(3) 0.0251(7) Uani 1 1 d .
H19A H 0.2628 0.4472 0.0273 0.030 Uiso 1 1 calc R
H19B H 0.3586 0.6120 0.0905 0.030 Uiso 1 1 calc R
C20 C 0.0970(3) 0.4664(4) 0.1217(3) 0.0225(6) Uani 1 1 d .
H20A H 0.1518 0.4193 0.1523 0.027 Uiso 1 1 calc R
H20B H 0.0279 0.3943 0.0377 0.027 Uiso 1 1 calc R
C21 C 0.0282(4) 0.5274(4) 0.2104(3) 0.0225(6) Uani 1 1 d .
H21A H -0.0149 0.4532 0.2286 0.027 Uiso 1 1 calc R
H21B H 0.0981 0.6094 0.2898 0.027 Uiso 1 1 calc R
C22 C -0.2080(3) 0.4606(4) 0.0822(3) 0.0232(6) Uani 1 1 d .
H22A H -0.2703 0.4770 0.1257 0.028 Uiso 1 1 calc R
H22B H -0.2020 0.3673 0.0671 0.028 Uiso 1 1 calc R
O1W O 0.2272(3) 0.8802(3) 0.2335(2) 0.0230(5) Uani 1 1 d .
H1W H 0.281(6) 0.923(6) 0.211(5) 0.047(15) Uiso 1 1 d .
H2W H 0.210(7) 0.800(7) 0.198(6) 0.061(19) Uiso 1 1 d .

loop_
_atom_site_aniso_label
_atom_site_aniso_U_11
_atom_site_aniso_U_22
_atom_site_aniso_U_33
_atom_site_aniso_U_23
_atom_site_aniso_U_13
_atom_site_aniso_U_12
Hg1 0.01473(5) 0.01472(5) 0.01753(5) 0.00744(4) 0.00457(4) 0.00289(4)
Hg2 0.01414(5) 0.01636(5) 0.01636(5) 0.00846(4) 0.00459(4) 0.00449(4)
Hg3 0.01350(5) 0.01477(5) 0.01703(5) 0.00694(4) 0.00450(4) 0.00383(4)
F3 0.0154(9) 0.0381(13) 0.0350(12) 0.0251(11) 0.0028(9) -0.0026(9)
F4 0.0289(11) 0.0292(11) 0.0307(11) 0.0226(10) 0.0108(9) 0.0056(9)
F5 0.0267(10) 0.0295(11) 0.0199(9) 0.0156(9) 0.0071(8) 0.0149(9)
F6 0.0163(9) 0.0275(11) 0.0257(10) 0.0135(9) 0.0032(8) 0.0050(8)
F9 0.0251(10) 0.0237(10) 0.0261(10) 0.0159(9) 0.0091(8) 0.0076(8)
F10 0.0224(10) 0.0310(11) 0.0249(10) 0.0153(9) 0.0033(8) 0.0116(9)
F11 0.0138(9) 0.0284(11) 0.0290(11) 0.0120(9) -0.0002(8) 0.0035(8)
F12 0.0190(9) 0.0223(10) 0.0325(11) 0.0163(9) 0.0088(8) 0.0040(8)
F15 0.0187(9) 0.0260(10) 0.0233(10) 0.0133(9) 0.0023(8) 0.0039(8)
F16 0.0132(9) 0.0240(10) 0.0308(11) 0.0117(9) 0.0044(8) 0.0009(8)
F17 0.0222(10) 0.0248(10) 0.0327(11) 0.0171(9) 0.0131(9) 0.0043(8)
F18 0.0225(10) 0.0242(10) 0.0236(10) 0.0142(8) 0.0067(8) 0.0070(8)
C1 0.0165(13) 0.0157(13) 0.0174(13) 0.0090(11) 0.0066(11) 0.0054(11)
C2 0.0165(13) 0.0175(14) 0.0162(13) 0.0079(11) 0.0062(11) 0.0053(11)
C3 0.0130(13) 0.0185(14) 0.0205(14) 0.0092(12) 0.0037(11) 0.0015(11)
C4 0.0219(15) 0.0188(14) 0.0203(14) 0.0118(12) 0.0105(12) 0.0066(12)
C5 0.0215(15) 0.0231(15) 0.0150(13) 0.0102(12) 0.0076(12) 0.0122(13)
C6 0.0137(13) 0.0182(14) 0.0166(13) 0.0071(11) 0.0050(11) 0.0059(11)
C7 0.0184(14) 0.0142(13) 0.0176(13) 0.0066(11) 0.0072(11) 0.0073(11)
C8 0.0160(13) 0.0158(13) 0.0181(13) 0.0076(11) 0.0063(11) 0.0047(11)
C9 0.0175(14) 0.0154(13) 0.0190(14) 0.0085(12) 0.0055(11) 0.0057(11)
C10 0.0190(14) 0.0208(15) 0.0152(13) 0.0064(12) 0.0040(11) 0.0106(12)
C11 0.0124(13) 0.0193(15) 0.0195(14) 0.0043(12) 0.0027(11) 0.0044(11)
C12 0.0190(14) 0.0174(14) 0.0214(14) 0.0099(12) 0.0083(12) 0.0060(12)
C13 0.0161(13) 0.0121(13) 0.0193(14) 0.0056(11) 0.0056(11) 0.0029(11)
C14 0.0163(14) 0.0156(13) 0.0213(14) 0.0069(12) 0.0075(12) 0.0051(11)
C15 0.0165(14) 0.0163(14) 0.0175(13) 0.0066(12) 0.0054(11) 0.0050(11)
C16 0.0143(13) 0.0161(14) 0.0217(14) 0.0071(12) 0.0067(11) 0.0043(11)
C17 0.0180(14) 0.0148(13) 0.0249(15) 0.0095(12) 0.0110(12) 0.0043(11)
C18 0.0167(14) 0.0161(14) 0.0199(14) 0.0078(12) 0.0065(11) 0.0064(11)
O1 0.0222(11) 0.0156(10) 0.0216(11) 0.0061(9) 0.0085(9) 0.0049(9)
O2 0.0205(11) 0.0182(11) 0.0214(11) 0.0094(9) 0.0061(9) 0.0067(9)
C19 0.0199(15) 0.0265(17) 0.0232(16) 0.0089(14) 0.0064(13) 0.0078(13)
C20 0.0221(16) 0.0208(15) 0.0234(15) 0.0119(13) 0.0060(13) 0.0073(13)
C21 0.0263(16) 0.0253(16) 0.0204(15) 0.0144(13) 0.0085(13) 0.0116(14)
C22 0.0196(15) 0.0226(16) 0.0264(16) 0.0124(14) 0.0092(13) 0.0054(13)
O1W 0.0264(13) 0.0189(12) 0.0243(12) 0.0099(10) 0.0123(10) 0.0083(10)

loop_
_atom_type_symbol
_atom_type_description
_atom_type_scat_dispersion_real
_atom_type_scat_dispersion_imag
_atom_type_scat_source
C C 0.0033 0.0016 'International Tables Vol C Tables 4.2.6.8 and 6.1.1.4'
H H 0.0000 0.0000 'International Tables Vol C Tables 4.2.6.8 and 6.1.1.4'
O O 0.0106 0.0060 'International Tables Vol C Tables 4.2.6.8 and 6.1.1.4'
F F 0.0171 0.0103 'International Tables Vol C Tables 4.2.6.8 and 6.1.1.4'
Hg Hg -2.3894 9.2266 'International Tables Vol C Tables 4.2.6.8 and 6.1.1.4'

loop_
_geom_angle_atom_site_label_1
_geom_angle_atom_site_label_2
_geom_angle_atom_site_label_3
_geom_angle
_geom_angle_site_symmetry_1
_geom_angle_site_symmetry_3
C1 Hg1 C14 176.27(13) . .
C7 Hg2 C2 173.49(13) . .
C8 Hg3 C13 175.94(13) . .
C6 C1 C2 118.6(3) . .
C6 C1 Hg1 120.6(2) . .
C2 C1 Hg1 120.8(2) . .
C3 C2 C1 118.2(3) . .
C3 C2 Hg2 118.8(2) . .
C1 C2 Hg2 123.0(2) . .
F3 C3 C2 120.2(3) . .
F3 C3 C4 117.3(3) . .
C2 C3 C4 122.5(3) . .
F4 C4 C5 119.6(3) . .
F4 C4 C3 121.1(3) . .
C5 C4 C3 119.3(3) . .
F5 C5 C4 119.6(3) . .
F5 C5 C6 121.5(3) . .
C4 C5 C6 118.9(3) . .
F6 C6 C1 120.5(3) . .
F6 C6 C5 117.0(3) . .
C1 C6 C5 122.5(3) . .
C12 C7 C8 118.1(3) . .
C12 C7 Hg2 119.5(2) . .
C8 C7 Hg2 122.1(2) . .
C9 C8 C7 118.2(3) . .
C9 C8 Hg3 120.1(2) . .
C7 C8 Hg3 121.6(2) . .
F9 C9 C10 116.9(3) . .
F9 C9 C8 119.9(3) . .
C10 C9 C8 123.2(3) . .
F10 C10 C9 121.1(3) . .
F10 C10 C11 120.2(3) . .
C9 C10 C11 118.7(3) . .
F11 C11 C10 120.0(3) . .
F11 C11 C12 121.2(3) . .
C10 C11 C12 118.9(3) . .
F12 C12 C11 116.8(3) . .
F12 C12 C7 120.4(3) . .
C11 C12 C7 122.8(3) . .
C18 C13 C14 118.4(3) . .
C18 C13 Hg3 120.7(2) . .
C14 C13 Hg3 120.8(2) . .
C15 C14 C13 118.2(3) . .
C15 C14 Hg1 118.5(2) . .
C13 C14 Hg1 123.2(2) . .
F15 C15 C14 120.4(3) . .
F15 C15 C16 117.2(3) . .
C14 C15 C16 122.4(3) . .
F16 C16 C17 120.5(3) . .
F16 C16 C15 120.3(3) . .
C17 C16 C15 119.2(3) . .
F17 C17 C16 120.5(3) . .
F17 C17 C18 120.8(3) . .
C16 C17 C18 118.7(3) . .
F18 C18 C13 120.4(3) . .
F18 C18 C17 116.5(3) . .
C13 C18 C17 123.1(3) . .
C20 O1 C19 114.2(3) . .
C21 O2 C22 113.8(3) . .
O1 C19 C22 111.2(3) . 2_565
O1 C19 H19A 109.4 . .
C22 C19 H19A 109.4 2_565 .
O1 C19 H19B 109.4 . .
C22 C19 H19B 109.4 2_565 .
H19A C19 H19B 108.0 . .
O1 C20 C21 108.3(3) . .
O1 C20 H20A 110.0 . .
C21 C20 H20A 110.0 . .
O1 C20 H20B 110.0 . .
C21 C20 H20B 110.0 . .
H20A C20 H20B 108.4 . .
O2 C21 C20 113.3(3) . .
O2 C21 H21A 108.9 . .
C20 C21 H21A 108.9 . .
O2 C21 H21B 108.9 . .
C20 C21 H21B 108.9 . .
H21A C21 H21B 107.7 . .
O2 C22 C19 110.2(3) . 2_565
O2 C22 H22A 109.6 . .
C19 C22 H22A 109.6 2_565 .
O2 C22 H22B 109.6 . .
C19 C22 H22B 109.6 2_565 .
H22A C22 H22B 108.1 . .
H1W O1W H2W 110(6) . .

loop_
_geom_bond_atom_site_label_1
_geom_bond_atom_site_label_2
_geom_bond_distance
_geom_bond_site_symmetry_2
Hg1 C1 2.062(3) .
Hg1 C14 2.066(3) .
Hg2 C7 2.076(3) .
Hg2 C2 2.081(3) .
Hg3 C8 2.072(3) .
Hg3 C13 2.078(3) .
F3 C3 1.351(4) .
F4 C4 1.344(4) .
F5 C5 1.346(4) .
F6 C6 1.354(4) .
F9 C9 1.363(4) .
F10 C10 1.342(4) .
F11 C11 1.339(4) .
F12 C12 1.358(4) .
F15 C15 1.352(4) .
F16 C16 1.342(4) .
F17 C17 1.340(4) .
F18 C18 1.358(4) .
C1 C6 1.379(4) .
C1 C2 1.415(4) .
C2 C3 1.381(4) .
C3 C4 1.386(4) .
C4 C5 1.377(5) .
C5 C6 1.387(5) .
C7 C12 1.386(4) .
C7 C8 1.409(4) .
C8 C9 1.381(4) .
C9 C10 1.378(4) .
C10 C11 1.384(5) .
C11 C12 1.385(5) .
C13 C18 1.375(4) .
C13 C14 1.409(5) .
C14 C15 1.384(4) .
C15 C16 1.390(4) .
C16 C17 1.376(5) .
C17 C18 1.382(4) .
O1 C20 1.429(4) .
O1 C19 1.429(4) .
O2 C21 1.431(4) .
O2 C22 1.435(4) .
C19 C22 1.511(5) 2_565
C19 H19A 0.9700 .
C19 H19B 0.9700 .
C20 C21 1.505(5) .
C20 H20A 0.9700 .
C20 H20B 0.9700 .
C21 H21A 0.9700 .
C21 H21B 0.9700 .
C22 C19 1.511(5) 2_565
C22 H22A 0.9700 .
C22 H22B 0.9700 .
O1W H1W 0.84(6) .
O1W H2W 0.75(6) .
